data_7064168
loop_
_publ_author_name
'Awe, Babatunde'
'Swart, Glendin'
'Erasmus, Elizabeth'
'Landman, Maril\'e'
'Malan, Frederick Pieter'

_publ_section_title
;
 Unlocking reactivity: synthetic, structural and catalytic exploration of
 ruthenium(II) complexes featuring pdc and NHC ligands
;
_journal_name_full 'New Journal of Chemistry'
_journal_paper_doi 10.1039/D5NJ03988F
_journal_year 2026
_chemical_formula_moiety 'C20 H23 N3 O4 Ru, H2 O'
_chemical_formula_sum 'C20 H25 N3 O5 Ru'
_chemical_formula_weight 488.50
_space_group_crystal_system orthorhombic
_space_group_IT_number 19
_space_group_name_Hall 'P 2ac 2ab'
_space_group_name_H-M_alt 'P 21 21 21'
_atom_sites_solution_hydrogens mixed
_atom_sites_solution_primary dual
_audit_creation_date 2025-11-06
_audit_creation_method
;
Olex2 1.3-ac4
(compiled 2018.12.18 svn.r3554 for Rigaku Oxford Diffraction, GUI svn.r1)
;
_audit_update_record
;
2025-11-28 deposited with the CCDC.	2025-12-08 downloaded from the CCDC.
;
_cell_angle_alpha 90
_cell_angle_beta 90
_cell_angle_gamma 90
_cell_formula_units_Z 4
_cell_length_a 7.82300(10)
_cell_length_b 15.2957(2)
_cell_length_c 16.3651(2)
_cell_measurement_reflns_used 18614
_cell_measurement_temperature 149.99(10)
_cell_measurement_theta_max 78.1680
_cell_measurement_theta_min 2.6950
_cell_volume 1958.22(4)
_computing_cell_refinement 'CrysAlisPro 1.171.41.123a (Rigaku OD, 2022)'
_computing_data_collection 'CrysAlisPro 1.171.41.123a (Rigaku OD, 2022)'
_computing_data_reduction 'CrysAlisPro 1.171.41.123a (Rigaku OD, 2022'
_computing_molecular_graphics 'Olex2 (Dolomanov et al., 2009)'
_computing_publication_material 'Olex2 (Dolomanov et al., 2009)'
_computing_structure_refinement 'ShelXL (Sheldrick, 2015)'
_computing_structure_solution 'ShelXT (Sheldrick, 2015)'
_diffrn_ambient_environment N~2~
_diffrn_ambient_temperature 149.99(10)
_diffrn_detector 'Hybrid Pixel Array Detector'
_diffrn_detector_area_resol_mean 10.0000
_diffrn_detector_type HyPix
_diffrn_measured_fraction_theta_full 1.000
_diffrn_measured_fraction_theta_max 0.975
_diffrn_measurement_details
;
List of Runs (angles in degrees, time in seconds):

  # Type    Start    End  Width  t~exp~   \w     \q     \k     \f   Frames
#--------------------------------------------------------------------------
  1  \w     98.00 178.00   0.50    0.10    --  110.25  30.00   0.00  160
  2  \w     24.00 119.00   0.50    0.05    --   46.95  77.00-180.00  190
  3  \w     24.00 119.00   0.50    0.05    --   46.95  77.00 -60.00  190
  4  \w     24.00 119.00   0.50    0.05    --   46.95  77.00  60.00  190
  5  \w     32.00 118.00   0.50    0.05    --   46.95  57.00 150.00  172
  6  \w     38.00 105.00   0.50    0.10    --  110.25 -90.00   1.00  134
  7  \w     38.00  80.00   0.50    0.10    --  110.25 -61.00 -30.00   84
  8  \w     38.00 111.00   0.50    0.10    --  110.25-125.00 -90.00  146
  9  \w     38.00  80.00   0.50    0.10    --  110.25 -61.00-120.00   84
 10  \w     38.00  80.00   0.50    0.10    --  110.25 -61.00 -90.00   84
 11  \w     18.00  95.00   0.50    0.05    --   46.95-125.00   0.00  154
 12  \w     38.00  80.00   0.50    0.10    --  110.25 -61.00 150.00   84
 13  \w     38.00  80.00   0.50    0.10    --  110.25 -61.00 120.00   84
 14  \w     59.00 119.00   0.50    0.05    --   46.95 154.00  -8.00  120
 15  \w     82.00 178.00   0.50    0.10    --  110.25 120.00-165.00  192
 16  \w     -5.00  29.00   0.50    0.05    --  -46.95  19.00  90.00   68
 17  \w     -5.00  29.00   0.50    0.05    --  -46.95  19.00 120.00   68
 18  \w    -27.00  13.00   0.50    0.05    --   46.95 -19.00  90.00   80
 19  \w     -5.00  29.00   0.50    0.05    --  -46.95  19.00  30.00   68
 20  \w   -112.00 -29.00   0.50    0.10    -- -102.00 125.00   0.00  166
 21  \w   -167.00 -88.00   0.50    0.10    -- -102.00 -15.00-120.00  158
 22  \w   -175.00 -90.00   0.50    0.10    -- -102.00 -77.00 -30.00  170
 23  \w   -175.00 -85.00   0.50    0.10    -- -102.00 -61.00 150.00  180
 24  \w   -175.00 -88.00   0.50    0.10    -- -102.00 -33.00 177.00  174
 25  \w   -175.00 -79.00   0.50    0.10    -- -102.00 -77.00 120.00  192
 26  \w   -174.00 -89.00   0.50    0.10    -- -102.00 -45.00  60.00  170
 27  \w   -175.00 -80.00   0.50    0.10    -- -102.00 -90.00   1.00  190
 28  \w   -119.00 -74.00   0.50    0.05    --  -46.95-125.00 -90.00   90
 29  \w   -119.00 -74.00   0.50    0.05    --  -46.95-125.00   0.00   90
;
_diffrn_measurement_device 'four-circle diffractometer'
_diffrn_measurement_device_type 'XtaLAB Synergy R, DW system, HyPix'
_diffrn_measurement_method '\w scans'
_diffrn_orient_matrix_type 'CrysAlisPro convention (1999,Acta A55,543-557)'
_diffrn_orient_matrix_UB_11 0.0926809000
_diffrn_orient_matrix_UB_12 -0.0101296000
_diffrn_orient_matrix_UB_13 -0.0824751000
_diffrn_orient_matrix_UB_21 0.1538594000
_diffrn_orient_matrix_UB_22 -0.0418016000
_diffrn_orient_matrix_UB_23 0.0439956000
_diffrn_orient_matrix_UB_31 -0.0807398000
_diffrn_orient_matrix_UB_32 -0.0910900000
_diffrn_orient_matrix_UB_33 -0.0110047000
_diffrn_radiation_monochromator mirror
_diffrn_radiation_probe x-ray
_diffrn_radiation_type CuK\a
_diffrn_radiation_wavelength 1.54184
_diffrn_reflns_av_R_equivalents 0.0413
_diffrn_reflns_av_unetI/netI 0.0251
_diffrn_reflns_Laue_measured_fraction_full 1.000
_diffrn_reflns_Laue_measured_fraction_max 0.975
_diffrn_reflns_limit_h_max 9
_diffrn_reflns_limit_h_min -9
_diffrn_reflns_limit_k_max 17
_diffrn_reflns_limit_k_min -19
_diffrn_reflns_limit_l_max 20
_diffrn_reflns_limit_l_min -20
_diffrn_reflns_number 23077
_diffrn_reflns_point_group_measured_fraction_full 1.000
_diffrn_reflns_point_group_measured_fraction_max 0.973
_diffrn_reflns_theta_full 67.684
_diffrn_reflns_theta_max 79.052
_diffrn_reflns_theta_min 3.956
_diffrn_source 'Rotating-anode X-ray tube'
_diffrn_source_type 'Rigaku (Cu) X-ray Source'
_exptl_absorpt_coefficient_mu 6.813
_exptl_absorpt_correction_T_max 1.00000
_exptl_absorpt_correction_T_min 0.55964
_exptl_absorpt_correction_type multi-scan
_exptl_absorpt_process_details
;
CrysAlisPro 1.171.41.123a (Rigaku Oxford Diffraction, 2022)
Empirical absorption correction using spherical harmonics,
implemented in SCALE3 ABSPACK scaling algorithm.
;
_exptl_crystal_colour red
_exptl_crystal_density_diffrn 1.657
_exptl_crystal_description block
_exptl_crystal_F_000 1000
_exptl_crystal_size_max 0.320
_exptl_crystal_size_mid 0.254
_exptl_crystal_size_min 0.190
_refine_diff_density_max 0.430
_refine_diff_density_min -0.924
_refine_diff_density_rms 0.075
_refine_ls_abs_structure_details
;
 Refined as an inversion twin.
;
_refine_ls_abs_structure_Flack 0.360(11)
_refine_ls_extinction_method none
_refine_ls_goodness_of_fit_ref 1.113
_refine_ls_hydrogen_treatment constr
_refine_ls_matrix_type full
_refine_ls_number_parameters 268
_refine_ls_number_reflns 3988
_refine_ls_number_restraints 0
_refine_ls_restrained_S_all 1.113
_refine_ls_R_factor_all 0.0258
_refine_ls_R_factor_gt 0.0253
_refine_ls_shift/su_max 0.001
_refine_ls_shift/su_mean 0.000
_refine_ls_structure_factor_coef Fsqd
_refine_ls_weighting_details 'w=1/[\s^2^(Fo^2^)+(0.0247P)^2^+2.3362P] where P=(Fo^2^+2Fc^2^)/3'
_refine_ls_weighting_scheme calc
_refine_ls_wR_factor_gt 0.0626
_refine_ls_wR_factor_ref 0.0628
_reflns_Friedel_coverage 0.747
_reflns_Friedel_fraction_full 1.000
_reflns_Friedel_fraction_max 0.971
_reflns_number_gt 3921
_reflns_number_total 3988
_reflns_threshold_expression 'I > 2\s(I)'
_cod_data_source_file d5nj03988f2.cif
_cod_data_source_block ba32_lt_auto
_cod_database_code 7064168
_shelxl_version_number 2013-3
_chemical_oxdiff_formula 'C20 H25 N3 O5 Ru'
_shelx_space_group_comment
;
The symmetry employed for this shelxl refinement is uniquely defined
by the following loop, which should always be used as a source of
symmetry information in preference to the above space-group names.
They are only intended as comments.
;
_diffrn_oxdiff_digest_frames
;
01794819fad2674a669c8810fd6c1ac66a00055ab5b
;
_reflns_odcompleteness_completeness 100.00
_reflns_odcompleteness_iscentric 1
_reflns_odcompleteness_theta 71.98
_olex2_refinement_description
;
1. Twinned data refinement
 Scales: 0.640(11)
 0.360(11)
2. Fixed Uiso
 At 1.2 times of:
  All C(H) groups, All C(H,H) groups
 At 1.5 times of:
  All C(H,H,H) groups, All O(H,H) groups
3.a Free rotating group:
 O5(H5A,H5B)
3.b Ternary CH refined with riding coordinates:
 C13(H13), C17(H17), C18(H18), C14(H14)
3.c Secondary CH2 refined with riding coordinates:
 C20(H20A,H20B), C15(H15A,H15B), C16(H16A,H16B), C19(H19A,H19B)
3.d Aromatic/amide H refined with riding coordinates:
 C4(H4), C3(H3), C5(H5), C10(H10), C9(H9)
3.e Idealised Me refined as rotating group:
 C11(H11A,H11B,H11C), C12(H12A,H12B,H12C)
;
_olex2_submission_special_instructions 'No special instructions were received'
_oxdiff_exptl_absorpt_empirical_details
;
Empirical correction (ABSPACK) includes:
- Absorption correction using spherical harmonics
- Frame scaling
;
_oxdiff_exptl_absorpt_empirical_full_max 1.572
_oxdiff_exptl_absorpt_empirical_full_min 0.725

loop_
_space_group_symop_operation_xyz
'x, y, z'
'-x+1/2, -y, z+1/2'
'-x, y+1/2, -z+1/2'
'x+1/2, -y+1/2, -z'

loop_
_atom_site_label
_atom_site_type_symbol
_atom_site_fract_x
_atom_site_fract_y
_atom_site_fract_z
_atom_site_U_iso_or_equiv
_atom_site_adp_type
_atom_site_occupancy
_atom_site_site_symmetry_order
_atom_site_calc_flag
_atom_site_refinement_flags_posn
_atom_site_refinement_flags_adp
_atom_site_refinement_flags_occupancy
_atom_site_disorder_assembly
_atom_site_disorder_group
Ru1 Ru 0.37601(4) 0.44937(2) 0.32837(2) 0.01680(9) Uani 1 1 d . . . . .
O3 O 0.3309(3) 0.31225(17) 0.32826(19) 0.0201(6) Uani 1 1 d . . . . .
O1 O 0.3303(4) 0.57871(19) 0.37031(18) 0.0218(6) Uani 1 1 d . . . . .
N1 N 0.2039(4) 0.4335(2) 0.4193(2) 0.0183(8) Uani 1 1 d . . . . .
O4 O 0.1734(4) 0.2076(2) 0.3874(2) 0.0265(7) Uani 1 1 d . . . . .
N3 N 0.1171(5) 0.5352(2) 0.2059(2) 0.0209(7) Uani 1 1 d . . . . .
O2 O 0.1830(4) 0.6577(2) 0.4610(2) 0.0326(8) Uani 1 1 d . . . . .
N2 N 0.1387(5) 0.3979(2) 0.1804(2) 0.0221(7) Uani 1 1 d . . . . .
C2 C 0.1495(6) 0.5035(3) 0.4612(3) 0.0199(9) Uani 1 1 d . . . . .
C6 C 0.1487(6) 0.3529(3) 0.4365(2) 0.0195(8) Uani 1 1 d . . . . .
C7 C 0.2206(5) 0.2839(3) 0.3808(3) 0.0202(9) Uani 1 1 d . . . . .
C8 C 0.1939(5) 0.4609(3) 0.2334(3) 0.0178(9) Uani 1 1 d . . . . .
O5 O 0.3664(8) 0.8144(3) 0.4485(3) 0.0718(16) Uani 1 1 d . . . . .
H5A H 0.3112 0.7652 0.4446 0.108 Uiso 1 1 d G . . . .
H5B H 0.4692 0.7993 0.4633 0.108 Uiso 1 1 d G . . . .
C13 C 0.5528(6) 0.5132(3) 0.2435(3) 0.0218(9) Uani 1 1 d . . . . .
H13 H 0.4943 0.5412 0.1959 0.026 Uiso 1 1 calc R . . . .
C4 C -0.0279(6) 0.4108(3) 0.5423(3) 0.0265(10) Uani 1 1 d . . . . .
H4 H -0.1087 0.4026 0.5849 0.032 Uiso 1 1 calc R . . . .
C1 C 0.2240(6) 0.5871(3) 0.4302(3) 0.0230(9) Uani 1 1 d . . . . .
C3 C 0.0313(6) 0.4941(3) 0.5242(3) 0.0234(9) Uani 1 1 d . . . . .
H3 H -0.0078 0.5434 0.5540 0.028 Uiso 1 1 calc R . . . .
C5 C 0.0307(6) 0.3398(3) 0.4984(2) 0.0225(9) Uani 1 1 d . . . . .
H5 H -0.0095 0.2827 0.5105 0.027 Uiso 1 1 calc R . . . .
C10 C 0.0271(6) 0.4329(3) 0.1230(3) 0.0259(10) Uani 1 1 d . . . . .
H10 H -0.0299 0.4018 0.0808 0.031 Uiso 1 1 calc R . . . .
C11 C 0.1361(8) 0.6251(3) 0.2353(3) 0.0314(10) Uani 1 1 d . . . . .
H11A H 0.0759 0.6316 0.2875 0.047 Uiso 1 1 calc GR . . . .
H11B H 0.0875 0.6656 0.1952 0.047 Uiso 1 1 calc GR . . . .
H11C H 0.2577 0.6382 0.2431 0.047 Uiso 1 1 calc GR . . . .
C17 C 0.5928(6) 0.3923(3) 0.4090(3) 0.0229(10) Uani 1 1 d . . . . .
H17 H 0.5517 0.3634 0.4602 0.028 Uiso 1 1 calc R . . . .
C9 C 0.0149(6) 0.5186(3) 0.1384(3) 0.0272(10) Uani 1 1 d . . . . .
H9 H -0.0510 0.5601 0.1088 0.033 Uiso 1 1 calc R . . . .
C18 C 0.6067(6) 0.4809(3) 0.4147(3) 0.0239(9) Uani 1 1 d . . . . .
H18 H 0.5721 0.5049 0.4691 0.029 Uiso 1 1 calc R . . . .
C14 C 0.5726(5) 0.4231(3) 0.2349(3) 0.0217(10) Uani 1 1 d . . . . .
H14 H 0.5248 0.3998 0.1826 0.026 Uiso 1 1 calc R . . . .
C20 C 0.6683(6) 0.5748(3) 0.2896(3) 0.0290(11) Uani 1 1 d . . . . .
H20A H 0.6044 0.6291 0.3018 0.035 Uiso 1 1 calc R . . . .
H20B H 0.7661 0.5906 0.2542 0.035 Uiso 1 1 calc R . . . .
C15 C 0.7217(6) 0.3699(3) 0.2677(3) 0.0289(10) Uani 1 1 d . . . . .
H15A H 0.8249 0.4074 0.2683 0.035 Uiso 1 1 calc R . . . .
H15B H 0.7441 0.3209 0.2297 0.035 Uiso 1 1 calc R . . . .
C16 C 0.6941(6) 0.3329(3) 0.3534(3) 0.0289(10) Uani 1 1 d . . . . .
H16A H 0.6337 0.2762 0.3487 0.035 Uiso 1 1 calc R . . . .
H16B H 0.8070 0.3215 0.3786 0.035 Uiso 1 1 calc R . . . .
C12 C 0.1843(7) 0.3051(3) 0.1743(3) 0.0320(10) Uani 1 1 d . . . . .
H12A H 0.3045 0.2973 0.1895 0.048 Uiso 1 1 calc GR . . . .
H12B H 0.1670 0.2850 0.1181 0.048 Uiso 1 1 calc GR . . . .
H12C H 0.1119 0.2709 0.2113 0.048 Uiso 1 1 calc GR . . . .
C19 C 0.7373(6) 0.5369(3) 0.3699(3) 0.0307(11) Uani 1 1 d . . . . .
H19A H 0.8397 0.5010 0.3580 0.037 Uiso 1 1 calc R . . . .
H19B H 0.7731 0.5856 0.4059 0.037 Uiso 1 1 calc R . . . .

loop_
_atom_site_aniso_label
_atom_site_aniso_U_11
_atom_site_aniso_U_22
_atom_site_aniso_U_33
_atom_site_aniso_U_23
_atom_site_aniso_U_13
_atom_site_aniso_U_12
Ru1 0.01645(13) 0.01608(14) 0.01785(13) 0.00068(11) 0.00054(13) -0.00013(12)
O3 0.0220(14) 0.0151(12) 0.0233(13) 0.0006(13) -0.0002(12) -0.0004(10)
O1 0.0234(16) 0.0169(14) 0.0250(15) -0.0022(11) 0.0049(12) 0.0000(11)
N1 0.0176(16) 0.017(2) 0.0201(17) -0.0007(15) -0.0005(14) 0.0011(14)
O4 0.0271(17) 0.0181(15) 0.0342(17) -0.0001(13) -0.0040(13) -0.0017(12)
N3 0.0185(16) 0.0214(17) 0.0229(16) 0.0018(13) -0.0036(15) 0.0026(17)
O2 0.0362(18) 0.0199(16) 0.0416(19) -0.0073(15) 0.0098(15) -0.0025(14)
N2 0.0264(17) 0.0213(16) 0.0187(15) 0.0015(14) -0.0041(18) 0.0000(16)
C2 0.022(2) 0.0171(19) 0.0204(19) -0.0027(15) 0.0006(17) 0.0012(18)
C6 0.022(2) 0.0178(19) 0.0191(18) 0.0010(15) -0.0038(17) -0.0033(18)
C7 0.020(2) 0.019(2) 0.022(2) 0.0028(17) -0.0048(17) -0.0009(17)
C8 0.0173(17) 0.016(2) 0.0199(19) -0.0008(18) -0.0013(15) -0.0026(17)
O5 0.083(4) 0.040(2) 0.092(4) 0.027(2) -0.046(3) -0.033(3)
C13 0.022(2) 0.026(2) 0.017(2) 0.0062(18) 0.0097(17) -0.0044(19)
C4 0.026(2) 0.034(3) 0.020(2) -0.0012(19) 0.0037(18) -0.006(2)
C1 0.022(2) 0.018(2) 0.029(2) -0.0035(18) 0.0007(18) 0.0022(18)
C3 0.021(2) 0.027(2) 0.023(2) -0.0042(18) 0.0006(18) -0.0014(18)
C5 0.024(2) 0.023(2) 0.021(2) 0.0056(17) -0.0013(17) -0.0056(17)
C10 0.025(2) 0.031(3) 0.022(2) 0.0039(19) -0.0054(17) 0.0002(19)
C11 0.033(2) 0.020(2) 0.041(3) 0.0008(18) -0.010(3) 0.004(2)
C17 0.020(2) 0.027(2) 0.022(2) 0.0033(17) -0.0075(17) 0.0044(18)
C9 0.025(2) 0.030(3) 0.027(2) 0.0024(19) -0.0045(18) 0.002(2)
C18 0.020(2) 0.028(2) 0.023(2) -0.0010(17) -0.0068(19) -0.001(2)
C14 0.019(2) 0.027(3) 0.019(2) 0.0009(17) 0.0074(15) 0.0010(17)
C20 0.022(2) 0.030(3) 0.035(2) 0.003(2) 0.0040(18) -0.0091(18)
C15 0.022(2) 0.036(3) 0.029(2) -0.003(2) 0.0029(19) 0.007(2)
C16 0.021(2) 0.033(3) 0.033(3) 0.000(2) -0.0038(18) 0.0076(19)
C12 0.045(3) 0.020(2) 0.030(2) -0.003(2) -0.008(2) 0.0014(19)
C19 0.026(2) 0.032(3) 0.034(2) 0.001(2) -0.0027(19) -0.005(2)

loop_
_atom_type_symbol
_atom_type_description
_atom_type_scat_dispersion_real
_atom_type_scat_dispersion_imag
_atom_type_scat_source
C C 0.0181 0.0091 'International Tables Vol C Tables 4.2.6.8 and 6.1.1.4'
H H 0.0000 0.0000 'International Tables Vol C Tables 4.2.6.8 and 6.1.1.4'
N N 0.0311 0.0180 'International Tables Vol C Tables 4.2.6.8 and 6.1.1.4'
O O 0.0492 0.0322 'International Tables Vol C Tables 4.2.6.8 and 6.1.1.4'
Ru Ru 0.0552 3.2960 'International Tables Vol C Tables 4.2.6.8 and 6.1.1.4'

loop_
_geom_angle_atom_site_label_1
_geom_angle_atom_site_label_2
_geom_angle_atom_site_label_3
_geom_angle
_geom_angle_site_symmetry_1
_geom_angle_site_symmetry_3
_geom_angle_publ_flag
O3 Ru1 C13 122.95(15) . . ?
O3 Ru1 C17 75.56(14) . . ?
O3 Ru1 C18 109.36(14) . . ?
O3 Ru1 C14 86.31(14) . . ?
O1 Ru1 O3 152.96(12) . . ?
O1 Ru1 C13 84.04(15) . . ?
O1 Ru1 C17 106.85(14) . . ?
O1 Ru1 C18 75.10(14) . . ?
O1 Ru1 C14 120.72(14) . . ?
N1 Ru1 O3 76.81(13) . . ?
N1 Ru1 O1 76.21(13) . . ?
N1 Ru1 C8 95.88(15) . . ?
N1 Ru1 C13 160.24(16) . . ?
N1 Ru1 C17 91.32(15) . . ?
N1 Ru1 C18 95.37(15) . . ?
N1 Ru1 C14 162.37(16) . . ?
C8 Ru1 O3 88.26(14) . . ?
C8 Ru1 O1 92.67(14) . . ?
C8 Ru1 C13 85.55(16) . . ?
C8 Ru1 C17 160.32(16) . . ?
C8 Ru1 C18 160.89(16) . . ?
C8 Ru1 C14 88.57(16) . . ?
C13 Ru1 C17 93.83(17) . . ?
C13 Ru1 C18 78.71(16) . . ?
C13 Ru1 C14 36.96(18) . . ?
C17 Ru1 C18 34.01(16) . . ?
C14 Ru1 C17 79.41(17) . . ?
C14 Ru1 C18 85.34(18) . . ?
C7 O3 Ru1 116.1(3) . . ?
C1 O1 Ru1 116.5(3) . . ?
C2 N1 Ru1 119.5(3) . . ?
C6 N1 Ru1 118.7(3) . . ?
C6 N1 C2 121.8(4) . . ?
C8 N3 C11 129.1(4) . . ?
C8 N3 C9 111.4(4) . . ?
C9 N3 C11 119.5(4) . . ?
C8 N2 C10 110.8(4) . . ?
C8 N2 C12 130.4(4) . . ?
C10 N2 C12 118.7(4) . . ?
N1 C2 C1 112.7(4) . . ?
N1 C2 C3 120.4(4) . . ?
C3 C2 C1 126.8(4) . . ?
N1 C6 C7 113.5(4) . . ?
N1 C6 C5 120.1(4) . . ?
C5 C6 C7 126.3(4) . . ?
O3 C7 C6 114.7(4) . . ?
O4 C7 O3 125.3(4) . . ?
O4 C7 C6 120.0(4) . . ?
N3 C8 Ru1 127.5(3) . . ?
N3 C8 N2 103.8(3) . . ?
N2 C8 Ru1 128.4(3) . . ?
H5A O5 H5B 104.5 . . ?
Ru1 C13 H13 113.3 . . ?
C14 C13 Ru1 72.2(3) . . ?
C14 C13 H13 113.3 . . ?
C14 C13 C20 127.0(4) . . ?
C20 C13 Ru1 109.9(3) . . ?
C20 C13 H13 113.3 . . ?
C3 C4 H4 120.0 . . ?
C5 C4 H4 120.0 . . ?
C5 C4 C3 120.0(4) . . ?
O1 C1 C2 115.1(4) . . ?
O2 C1 O1 124.3(4) . . ?
O2 C1 C2 120.6(4) . . ?
C2 C3 H3 120.8 . . ?
C4 C3 C2 118.4(4) . . ?
C4 C3 H3 120.8 . . ?
C6 C5 H5 120.4 . . ?
C4 C5 C6 119.3(4) . . ?
C4 C5 H5 120.4 . . ?
N2 C10 H10 126.4 . . ?
C9 C10 N2 107.2(4) . . ?
C9 C10 H10 126.4 . . ?
N3 C11 H11A 109.5 . . ?
N3 C11 H11B 109.5 . . ?
N3 C11 H11C 109.5 . . ?
H11A C11 H11B 109.5 . . ?
H11A C11 H11C 109.5 . . ?
H11B C11 H11C 109.5 . . ?
Ru1 C17 H17 114.1 . . ?
C18 C17 Ru1 73.9(3) . . ?
C18 C17 H17 114.1 . . ?
C18 C17 C16 126.7(5) . . ?
C16 C17 Ru1 105.5(3) . . ?
C16 C17 H17 114.1 . . ?
N3 C9 H9 126.6 . . ?
C10 C9 N3 106.7(4) . . ?
C10 C9 H9 126.6 . . ?
Ru1 C18 H18 113.9 . . ?
C17 C18 Ru1 72.1(3) . . ?
C17 C18 H18 113.9 . . ?
C17 C18 C19 125.4(5) . . ?
C19 C18 Ru1 110.0(3) . . ?
C19 C18 H18 113.9 . . ?
Ru1 C14 H14 113.4 . . ?
C13 C14 Ru1 70.9(3) . . ?
C13 C14 H14 113.4 . . ?
C13 C14 C15 125.4(4) . . ?
C15 C14 Ru1 112.8(3) . . ?
C15 C14 H14 113.4 . . ?
C13 C20 H20A 108.8 . . ?
C13 C20 H20B 108.8 . . ?
C13 C20 C19 113.8(4) . . ?
H20A C20 H20B 107.7 . . ?
C19 C20 H20A 108.8 . . ?
C19 C20 H20B 108.8 . . ?
C14 C15 H15A 108.7 . . ?
C14 C15 H15B 108.7 . . ?
C14 C15 C16 114.4(4) . . ?
H15A C15 H15B 107.6 . . ?
C16 C15 H15A 108.7 . . ?
C16 C15 H15B 108.7 . . ?
C17 C16 C15 113.8(4) . . ?
C17 C16 H16A 108.8 . . ?
C17 C16 H16B 108.8 . . ?
C15 C16 H16A 108.8 . . ?
C15 C16 H16B 108.8 . . ?
H16A C16 H16B 107.7 . . ?
N2 C12 H12A 109.5 . . ?
N2 C12 H12B 109.5 . . ?
N2 C12 H12C 109.5 . . ?
H12A C12 H12B 109.5 . . ?
H12A C12 H12C 109.5 . . ?
H12B C12 H12C 109.5 . . ?
C18 C19 C20 112.9(4) . . ?
C18 C19 H19A 109.0 . . ?
C18 C19 H19B 109.0 . . ?
C20 C19 H19A 109.0 . . ?
C20 C19 H19B 109.0 . . ?
H19A C19 H19B 107.8 . . ?

loop_
_geom_bond_atom_site_label_1
_geom_bond_atom_site_label_2
_geom_bond_distance
_geom_bond_site_symmetry_2
_geom_bond_publ_flag
Ru1 O3 2.127(3) . ?
Ru1 O1 2.124(3) . ?
Ru1 N1 2.021(3) . ?
Ru1 C8 2.116(4) . ?
Ru1 C13 2.190(4) . ?
Ru1 C17 2.320(4) . ?
Ru1 C18 2.343(5) . ?
Ru1 C14 2.206(4) . ?
O3 C7 1.292(5) . ?
O1 C1 1.292(5) . ?
N1 C2 1.340(5) . ?
N1 C6 1.337(5) . ?
O4 C7 1.230(5) . ?
N3 C8 1.362(5) . ?
N3 C11 1.464(5) . ?
N3 C9 1.387(6) . ?
O2 C1 1.234(6) . ?
N2 C8 1.366(5) . ?
N2 C10 1.389(6) . ?
N2 C12 1.467(5) . ?
C2 C1 1.493(6) . ?
C2 C3 1.392(6) . ?
C6 C7 1.503(6) . ?
C6 C5 1.386(6) . ?
O5 H5A 0.8699 . ?
O5 H5B 0.8701 . ?
C13 H13 1.0000 . ?
C13 C14 1.393(7) . ?
C13 C20 1.508(6) . ?
C4 H4 0.9500 . ?
C4 C3 1.388(7) . ?
C4 C5 1.379(7) . ?
C3 H3 0.9500 . ?
C5 H5 0.9500 . ?
C10 H10 0.9500 . ?
C10 C9 1.338(7) . ?
C11 H11A 0.9800 . ?
C11 H11B 0.9800 . ?
C11 H11C 0.9800 . ?
C17 H17 1.0000 . ?
C17 C18 1.364(6) . ?
C17 C16 1.511(6) . ?
C9 H9 0.9500 . ?
C18 H18 1.0000 . ?
C18 C19 1.522(7) . ?
C14 H14 1.0000 . ?
C14 C15 1.520(6) . ?
C20 H20A 0.9900 . ?
C20 H20B 0.9900 . ?
C20 C19 1.534(7) . ?
C15 H15A 0.9900 . ?
C15 H15B 0.9900 . ?
C15 C16 1.528(7) . ?
C16 H16A 0.9900 . ?
C16 H16B 0.9900 . ?
C12 H12A 0.9800 . ?
C12 H12B 0.9800 . ?
C12 H12C 0.9800 . ?
C19 H19A 0.9900 . ?
C19 H19B 0.9900 . ?

loop_
_geom_torsion_atom_site_label_1
_geom_torsion_atom_site_label_2
_geom_torsion_atom_site_label_3
_geom_torsion_atom_site_label_4
_geom_torsion
_geom_torsion_site_symmetry_1
_geom_torsion_site_symmetry_2
_geom_torsion_site_symmetry_3
_geom_torsion_site_symmetry_4
_geom_torsion_publ_flag
Ru1 O3 C7 O4 177.0(3) . . . . ?
Ru1 O3 C7 C6 -3.0(4) . . . . ?
Ru1 O1 C1 O2 -179.4(4) . . . . ?
Ru1 O1 C1 C2 0.2(5) . . . . ?
Ru1 N1 C2 C1 2.2(5) . . . . ?
Ru1 N1 C2 C3 -179.8(3) . . . . ?
Ru1 N1 C6 C7 -2.6(5) . . . . ?
Ru1 N1 C6 C5 -179.9(3) . . . . ?
Ru1 C13 C14 C15 -104.9(4) . . . . ?
Ru1 C13 C20 C19 43.3(5) . . . . ?
Ru1 C17 C18 C19 -102.2(4) . . . . ?
Ru1 C17 C16 C15 40.9(5) . . . . ?
Ru1 C18 C19 C20 13.0(5) . . . . ?
Ru1 C14 C15 C16 9.3(5) . . . . ?
N1 C2 C1 O1 -1.5(6) . . . . ?
N1 C2 C1 O2 178.1(4) . . . . ?
N1 C2 C3 C4 0.1(7) . . . . ?
N1 C6 C7 O3 3.6(5) . . . . ?
N1 C6 C7 O4 -176.3(4) . . . . ?
N1 C6 C5 C4 -0.5(6) . . . . ?
N2 C10 C9 N3 -0.9(5) . . . . ?
C2 N1 C6 C7 178.1(4) . . . . ?
C2 N1 C6 C5 0.7(6) . . . . ?
C6 N1 C2 C1 -178.5(4) . . . . ?
C6 N1 C2 C3 -0.5(6) . . . . ?
C7 C6 C5 C4 -177.5(4) . . . . ?
C8 N3 C9 C10 0.0(5) . . . . ?
C8 N2 C10 C9 1.5(5) . . . . ?
C13 C14 C15 C16 91.5(5) . . . . ?
C13 C20 C19 C18 -37.4(6) . . . . ?
C1 C2 C3 C4 177.7(4) . . . . ?
C3 C2 C1 O1 -179.3(4) . . . . ?
C3 C2 C1 O2 0.3(7) . . . . ?
C3 C4 C5 C6 0.1(7) . . . . ?
C5 C6 C7 O3 -179.2(4) . . . . ?
C5 C6 C7 O4 0.8(7) . . . . ?
C5 C4 C3 C2 0.1(7) . . . . ?
C10 N2 C8 Ru1 -175.7(3) . . . . ?
C10 N2 C8 N3 -1.5(5) . . . . ?
C11 N3 C8 Ru1 -1.6(7) . . . . ?
C11 N3 C8 N2 -175.9(5) . . . . ?
C11 N3 C9 C10 177.2(4) . . . . ?
C17 C18 C19 C20 94.8(6) . . . . ?
C9 N3 C8 Ru1 175.2(3) . . . . ?
C9 N3 C8 N2 0.9(5) . . . . ?
C18 C17 C16 C15 -40.3(7) . . . . ?
C14 C13 C20 C19 -38.9(6) . . . . ?
C14 C15 C16 C17 -35.4(6) . . . . ?
C20 C13 C14 Ru1 101.8(4) . . . . ?
C20 C13 C14 C15 -3.2(7) . . . . ?
C16 C17 C18 Ru1 97.5(4) . . . . ?
C16 C17 C18 C19 -4.7(8) . . . . ?
C12 N2 C8 Ru1 1.6(7) . . . . ?
C12 N2 C8 N3 175.8(4) . . . . ?
C12 N2 C10 C9 -176.1(4) . . . . ?

loop_
_twin_individual_id
_twin_individual_mass_fraction_refined
1 0.640(11)
2 0.360(11)
